data_7028259
loop_
_publ_author_name
'Aprile, Antonino'
'Corbo, Robert'
'Vin Tan, Kel'
'Wilson, David J. D.'
'Dutton, Jason L.'

_publ_section_title
;
 The first bismuth-NHC complexes.
;
_journal_issue 2
_journal_name_full 'Dalton transactions (Cambridge, England : 2003)'
_journal_page_first 764
_journal_page_last 768
_journal_paper_doi 10.1039/c3dt52715h
_journal_volume 43
_journal_year 2014
_chemical_formula_sum 'C31 H46 Bi Cl3 N2 O'
_chemical_formula_weight 778.03
_chemical_name_systematic
; 
 ? 
;
_space_group_IT_number 14
_symmetry_cell_setting monoclinic
_symmetry_space_group_name_Hall '-P 2yn'
_symmetry_space_group_name_H-M 'P 1 21/n 1'
_atom_sites_solution_hydrogens geom
_atom_sites_solution_primary direct
_atom_sites_solution_secondary difmap
_audit_creation_method SHELXL-97
_cell_angle_alpha 90.00
_cell_angle_beta 103.87(3)
_cell_angle_gamma 90.00
_cell_formula_units_Z 4
_cell_length_a 12.334(3)
_cell_length_b 15.235(3)
_cell_length_c 19.277(4)
_cell_measurement_reflns_used 6282
_cell_measurement_temperature 173(2)
_cell_measurement_theta_max 27.8130
_cell_measurement_theta_min 3.0650
_cell_volume 3516.7(14)
_computing_cell_refinement 'CrysAlisPro, Agilent Technologies'
_computing_data_collection 'CrysAlisPro, Agilent Technologies'
_computing_data_reduction 'CrysAlisPro, Agilent Technologies'
_computing_molecular_graphics SHELXP
_computing_publication_material SHELXP
_computing_structure_refinement 'SHELXL-97 (Sheldrick, 2008)'
_computing_structure_solution 'SHELXS-97 (Sheldrick, 2008)'
_diffrn_ambient_temperature 173(2)
_diffrn_measured_fraction_theta_full 0.997
_diffrn_measured_fraction_theta_max 0.997
_diffrn_measurement_device_type 'Xcalibur, Atlas, Gemini'
_diffrn_measurement_method '\w scans'
_diffrn_radiation_monochromator graphite
_diffrn_radiation_source 'fine-focus sealed tube'
_diffrn_radiation_type MoK\a
_diffrn_radiation_wavelength 0.71073
_diffrn_reflns_av_R_equivalents 0.1238
_diffrn_reflns_av_sigmaI/netI 0.1636
_diffrn_reflns_limit_h_max 14
_diffrn_reflns_limit_h_min -12
_diffrn_reflns_limit_k_max 17
_diffrn_reflns_limit_k_min -17
_diffrn_reflns_limit_l_max 22
_diffrn_reflns_limit_l_min -22
_diffrn_reflns_number 27630
_diffrn_reflns_theta_full 24.71
_diffrn_reflns_theta_max 24.71
_diffrn_reflns_theta_min 3.22
_exptl_absorpt_coefficient_mu 5.265
_exptl_absorpt_correction_T_max 0.7095
_exptl_absorpt_correction_T_min 0.3528
_exptl_absorpt_correction_type multi-scan
_exptl_absorpt_process_details 'CrysAlisPro, Agilent Technologies'
_exptl_crystal_colour colorless
_exptl_crystal_density_diffrn 1.469
_exptl_crystal_density_method 'not measured'
_exptl_crystal_description plate
_exptl_crystal_F_000 1552
_exptl_crystal_size_max 0.25
_exptl_crystal_size_mid 0.12
_exptl_crystal_size_min 0.07
_refine_diff_density_max 2.671
_refine_diff_density_min -0.782
_refine_diff_density_rms 0.136
_refine_ls_extinction_method none
_refine_ls_goodness_of_fit_ref 0.814
_refine_ls_hydrogen_treatment constr
_refine_ls_matrix_type full
_refine_ls_number_parameters 343
_refine_ls_number_reflns 5972
_refine_ls_number_restraints 6
_refine_ls_restrained_S_all 0.814
_refine_ls_R_factor_all 0.1140
_refine_ls_R_factor_gt 0.0424
_refine_ls_shift/su_max 0.000
_refine_ls_shift/su_mean 0.000
_refine_ls_structure_factor_coef Fsqd
_refine_ls_weighting_details 'calc w=1/[\s^2^(Fo^2^)+(0.0302P)^2^+0.0000P] where P=(Fo^2^+2Fc^2^)/3'
_refine_ls_weighting_scheme calc
_refine_ls_wR_factor_gt 0.0690
_refine_ls_wR_factor_ref 0.0796
_reflns_number_gt 3062
_reflns_number_total 5972
_reflns_threshold_expression >2sigma(I)
_cod_data_source_file c3dt52715h.txt
_cod_data_source_block jd2_89_new2
_cod_original_cell_volume 3516.9(12)
_cod_original_sg_symbol_H-M P2(1)/n
_cod_database_code 7028259

loop_
_symmetry_equiv_pos_as_xyz
'x, y, z'
'-x+1/2, y+1/2, -z+1/2'
'-x, -y, -z'
'x-1/2, -y-1/2, z-1/2'

loop_
_atom_site_label
_atom_site_type_symbol
_atom_site_fract_x
_atom_site_fract_y
_atom_site_fract_z
_atom_site_U_iso_or_equiv
_atom_site_adp_type
_atom_site_occupancy
_atom_site_symmetry_multiplicity
_atom_site_calc_flag
_atom_site_refinement_flags
Bi1 Bi 0.14173(3) 0.53397(2) 0.087667(17) 0.03273(11) Uani 1 1 d .
Cl2 Cl 0.00131(17) 0.62601(14) -0.01614(11) 0.0419(6) Uani 1 1 d .
N2 N 0.3134(5) 0.7172(4) 0.1144(3) 0.0314(17) Uani 1 1 d .
N1 N 0.2005(5) 0.7135(4) 0.1851(4) 0.0340(17) Uani 1 1 d .
C26 C 0.4744(7) 0.6504(6) 0.0831(5) 0.037(2) Uani 1 1 d .
C2 C 0.2627(7) 0.7885(6) 0.2003(5) 0.042(2) Uani 1 1 d .
H2A H 0.2568 0.8310 0.2353 0.050 Uiso 1 1 calc R
C21 C 0.3774(7) 0.6989(5) 0.0621(4) 0.034(2) Uani 1 1 d .
C1 C 0.2302(6) 0.6697(5) 0.1315(4) 0.030(2) Uani 1 1 d U
C22 C 0.3398(8) 0.7385(6) -0.0053(5) 0.043(2) Uani 1 1 d .
C25 C 0.5382(9) 0.6403(7) 0.0341(7) 0.062(3) Uani 1 1 d .
H25A H 0.6046 0.6062 0.0459 0.074 Uiso 1 1 calc R
C11 C 0.1203(7) 0.6845(5) 0.2230(5) 0.036(2) Uani 1 1 d .
C23 C 0.4103(11) 0.7251(7) -0.0516(5) 0.064(3) Uani 1 1 d .
H23A H 0.3899 0.7491 -0.0984 0.077 Uiso 1 1 calc R
C3 C 0.3329(7) 0.7917(5) 0.1576(5) 0.039(2) Uani 1 1 d .
H3A H 0.3863 0.8364 0.1568 0.047 Uiso 1 1 calc R
C24 C 0.5060(11) 0.6793(8) -0.0317(8) 0.075(4) Uani 1 1 d .
H24A H 0.5526 0.6738 -0.0642 0.091 Uiso 1 1 calc R
Cl1 Cl 0.29356(19) 0.45487(17) 0.18553(12) 0.0636(7) Uani 1 1 d .
Cl3 Cl 0.25403(18) 0.51044(15) 0.00109(12) 0.0509(7) Uani 1 1 d .
C403 C 0.5617(8) 0.5173(7) 0.1544(6) 0.081(4) Uani 1 1 d .
H40A H 0.5085 0.4796 0.1217 0.121 Uiso 1 1 calc R
H40B H 0.5780 0.4919 0.2026 0.121 Uiso 1 1 calc R
H40C H 0.6310 0.5216 0.1382 0.121 Uiso 1 1 calc R
C402 C 0.5119(7) 0.6077(6) 0.1559(5) 0.044(2) Uani 1 1 d .
H40D H 0.4440 0.6009 0.1752 0.052 Uiso 1 1 calc R
C16 C 0.0084(8) 0.7036(6) 0.1957(6) 0.051(3) Uani 1 1 d .
C302 C 0.2370(8) 0.7936(7) -0.0252(5) 0.059(3) Uani 1 1 d .
H30A H 0.1894 0.7799 0.0087 0.071 Uiso 1 1 calc R
C15 C -0.0663(9) 0.6779(8) 0.2368(8) 0.077(4) Uani 1 1 d .
H15A H -0.1437 0.6901 0.2202 0.093 Uiso 1 1 calc R
O1 O 0.5706(5) 0.9132(4) 0.1863(3) 0.0515(17) Uani 1 1 d .
C504 C 0.5322(9) 0.9318(7) 0.3012(5) 0.073(3) Uani 1 1 d .
H50A H 0.5673 0.9402 0.3521 0.109 Uiso 1 1 calc R
H50B H 0.4880 0.8776 0.2950 0.109 Uiso 1 1 calc R
H50C H 0.4833 0.9817 0.2835 0.109 Uiso 1 1 calc R
C503 C 0.6208(8) 0.9253(6) 0.2602(5) 0.058(3) Uani 1 1 d .
H50D H 0.6663 0.9795 0.2670 0.069 Uiso 1 1 calc R
H50E H 0.6708 0.8752 0.2782 0.069 Uiso 1 1 calc R
C203 C -0.1499(8) 0.7313(8) 0.0863(6) 0.093(4) Uani 1 1 d .
H20A H -0.1739 0.7676 0.0434 0.139 Uiso 1 1 calc R
H20B H -0.2026 0.7384 0.1167 0.139 Uiso 1 1 calc R
H20C H -0.1479 0.6695 0.0724 0.139 Uiso 1 1 calc R
C12 C 0.1610(10) 0.6434(6) 0.2896(6) 0.059(3) Uani 1 1 d .
C14 C -0.0283(13) 0.6353(8) 0.3005(8) 0.087(4) Uani 1 1 d .
H14A H -0.0801 0.6168 0.3269 0.105 Uiso 1 1 calc R
C201 C -0.0299(8) 0.8571(7) 0.1493(6) 0.082(4) Uani 1 1 d .
H20D H -0.0555 0.8934 0.1065 0.123 Uiso 1 1 calc R
H20E H 0.0467 0.8736 0.1734 0.123 Uiso 1 1 calc R
H20F H -0.0790 0.8663 0.1818 0.123 Uiso 1 1 calc R
C502 C 0.5919(9) 0.8985(7) 0.0679(5) 0.074(3) Uani 1 1 d .
H50F H 0.6469 0.8975 0.0388 0.112 Uiso 1 1 calc R
H50G H 0.5393 0.9469 0.0522 0.112 Uiso 1 1 calc R
H50H H 0.5511 0.8428 0.0625 0.112 Uiso 1 1 calc R
C103 C 0.3122(10) 0.5426(7) 0.3626(5) 0.099(4) Uani 1 1 d .
H10A H 0.2866 0.4943 0.3290 0.149 Uiso 1 1 calc R
H10B H 0.2746 0.5391 0.4018 0.149 Uiso 1 1 calc R
H10C H 0.3931 0.5380 0.3817 0.149 Uiso 1 1 calc R
C501 C 0.6508(8) 0.9115(7) 0.1453(5) 0.062(3) Uani 1 1 d .
H50I H 0.7043 0.8630 0.1615 0.075 Uiso 1 1 calc R
H50J H 0.6930 0.9674 0.1511 0.075 Uiso 1 1 calc R
C13 C 0.0833(14) 0.6188(7) 0.3269(6) 0.088(4) Uani 1 1 d .
H13A H 0.1076 0.5901 0.3717 0.105 Uiso 1 1 calc R
C303 C 0.1682(9) 0.7744(8) -0.1016(5) 0.099(4) Uani 1 1 d .
H30B H 0.1491 0.7119 -0.1060 0.149 Uiso 1 1 calc R
H30C H 0.2123 0.7897 -0.1360 0.149 Uiso 1 1 calc R
H30D H 0.0996 0.8094 -0.1114 0.149 Uiso 1 1 calc R
C102 C 0.2847(10) 0.6302(7) 0.3238(5) 0.070(3) Uani 1 1 d .
H10D H 0.3262 0.6332 0.2852 0.085 Uiso 1 1 calc R
C202 C -0.0327(8) 0.7600(8) 0.1277(6) 0.068(3) Uani 1 1 d .
H20G H 0.0200 0.7515 0.0961 0.082 Uiso 1 1 calc R
C401 C 0.5927(9) 0.6679(7) 0.2075(5) 0.080(4) Uani 1 1 d .
H40E H 0.6160 0.6394 0.2543 0.120 Uiso 1 1 calc R
H40F H 0.5553 0.7235 0.2125 0.120 Uiso 1 1 calc R
H40G H 0.6584 0.6794 0.1887 0.120 Uiso 1 1 calc R
C301 C 0.2646(9) 0.8919(7) -0.0193(7) 0.099(4) Uani 1 1 d .
H30E H 0.3079 0.9052 0.0292 0.148 Uiso 1 1 calc R
H30F H 0.1951 0.9259 -0.0296 0.148 Uiso 1 1 calc R
H30G H 0.3084 0.9074 -0.0537 0.148 Uiso 1 1 calc R
C101 C 0.3253(10) 0.7061(7) 0.3762(6) 0.103(5) Uani 1 1 d .
H10E H 0.3079 0.7622 0.3511 0.155 Uiso 1 1 calc R
H10F H 0.4061 0.7013 0.3954 0.155 Uiso 1 1 calc R
H10G H 0.2876 0.7031 0.4155 0.155 Uiso 1 1 calc R

loop_
_atom_site_aniso_label
_atom_site_aniso_U_11
_atom_site_aniso_U_22
_atom_site_aniso_U_33
_atom_site_aniso_U_23
_atom_site_aniso_U_13
_atom_site_aniso_U_12
Bi1 0.03108(17) 0.02904(17) 0.03710(17) -0.0027(2) 0.00625(11) -0.0041(2)
Cl2 0.0400(13) 0.0338(14) 0.0480(14) -0.0035(11) 0.0027(11) -0.0007(10)
N2 0.023(4) 0.026(4) 0.045(4) -0.006(4) 0.009(3) -0.007(3)
N1 0.018(4) 0.032(5) 0.052(5) -0.009(4) 0.009(3) 0.003(3)
C26 0.024(5) 0.042(6) 0.051(6) -0.022(5) 0.019(5) -0.009(4)
C2 0.038(6) 0.035(6) 0.058(6) -0.015(5) 0.021(5) -0.003(5)
C21 0.027(5) 0.038(6) 0.043(6) -0.015(5) 0.021(4) -0.015(4)
C1 0.028(5) 0.028(5) 0.041(5) 0.011(4) 0.022(4) 0.016(4)
C22 0.054(7) 0.034(6) 0.040(6) 0.003(5) 0.007(5) -0.017(5)
C25 0.070(8) 0.047(7) 0.079(8) -0.015(7) 0.037(7) -0.003(6)
C11 0.030(6) 0.035(5) 0.047(6) -0.012(5) 0.014(5) -0.021(4)
C23 0.097(10) 0.061(8) 0.039(6) -0.013(6) 0.023(7) -0.040(7)
C3 0.029(5) 0.027(5) 0.067(6) -0.009(5) 0.023(5) -0.006(4)
C24 0.090(10) 0.056(8) 0.100(11) -0.033(8) 0.062(9) -0.028(7)
Cl1 0.0541(15) 0.0538(17) 0.0727(15) 0.0296(15) -0.0051(12) -0.0082(14)
Cl3 0.0380(13) 0.0555(17) 0.0623(14) -0.0210(12) 0.0182(11) -0.0034(11)
C403 0.064(7) 0.066(8) 0.104(8) -0.018(7) 0.006(6) 0.032(6)
C402 0.030(5) 0.046(6) 0.059(6) -0.017(5) 0.018(5) -0.008(5)
C16 0.039(6) 0.049(7) 0.077(8) -0.039(6) 0.035(6) -0.013(5)
C302 0.053(7) 0.070(8) 0.045(6) 0.012(5) -0.006(5) -0.023(6)
C15 0.056(8) 0.070(9) 0.120(11) -0.048(8) 0.046(8) -0.021(7)
O1 0.039(4) 0.056(4) 0.061(4) -0.008(3) 0.015(3) -0.002(3)
C504 0.075(8) 0.077(9) 0.069(7) 0.012(6) 0.023(6) 0.008(6)
C503 0.040(6) 0.066(7) 0.062(7) -0.004(5) 0.002(5) -0.002(5)
C203 0.031(6) 0.127(11) 0.114(10) -0.066(9) 0.006(6) -0.002(7)
C12 0.100(9) 0.030(6) 0.064(8) -0.019(6) 0.054(7) -0.027(6)
C14 0.109(12) 0.073(10) 0.102(11) -0.036(9) 0.071(10) -0.036(9)
C201 0.045(7) 0.074(9) 0.116(10) -0.028(7) -0.004(6) 0.004(6)
C502 0.089(8) 0.073(8) 0.074(8) -0.015(6) 0.046(6) -0.015(7)
C103 0.152(11) 0.064(8) 0.067(7) 0.020(7) -0.004(7) 0.000(9)
C501 0.050(7) 0.063(7) 0.085(8) -0.004(6) 0.039(6) -0.013(6)
C13 0.147(13) 0.062(8) 0.067(8) -0.024(7) 0.052(9) -0.040(9)
C303 0.091(9) 0.119(11) 0.073(8) 0.029(8) -0.007(7) -0.031(8)
C102 0.089(9) 0.057(8) 0.056(7) 0.000(6) 0.001(6) -0.009(7)
C202 0.042(7) 0.085(9) 0.082(8) -0.029(7) 0.023(6) 0.010(6)
C401 0.085(8) 0.082(9) 0.062(7) -0.010(6) -0.005(6) -0.010(7)
C301 0.090(9) 0.057(8) 0.139(11) 0.015(8) 0.007(8) 0.005(7)
C101 0.108(10) 0.089(9) 0.088(9) -0.025(8) -0.027(8) -0.007(8)

loop_
_atom_type_symbol
_atom_type_description
_atom_type_scat_dispersion_real
_atom_type_scat_dispersion_imag
_atom_type_scat_source
C C 0.0033 0.0016 'International Tables Vol C Tables 4.2.6.8 and 6.1.1.4'
H H 0.0000 0.0000 'International Tables Vol C Tables 4.2.6.8 and 6.1.1.4'
N N 0.0061 0.0033 'International Tables Vol C Tables 4.2.6.8 and 6.1.1.4'
Cl Cl 0.1484 0.1585 'International Tables Vol C Tables 4.2.6.8 and 6.1.1.4'
Bi Bi -4.1077 10.2566 'International Tables Vol C Tables 4.2.6.8 and 6.1.1.4'
O O 0.0106 0.0060 'International Tables Vol C Tables 4.2.6.8 and 6.1.1.4'

loop_
_geom_angle_atom_site_label_1
_geom_angle_atom_site_label_2
_geom_angle_atom_site_label_3
_geom_angle
C1 Bi1 Cl3 94.7(2)
C1 Bi1 Cl1 87.50(18)
Cl3 Bi1 Cl1 90.00(8)
C1 Bi1 Cl2 88.29(18)
Cl3 Bi1 Cl2 86.44(7)
Cl1 Bi1 Cl2 174.24(7)
C1 N2 C3 108.8(7)
C1 N2 C21 129.3(7)
C3 N2 C21 121.8(6)
C1 N1 C2 109.6(7)
C1 N1 C11 125.7(7)
C2 N1 C11 124.7(7)
C25 C26 C21 117.2(9)
C25 C26 C402 119.3(9)
C21 C26 C402 123.5(8)
C3 C2 N1 108.3(8)
C3 C2 H2A 125.8
N1 C2 H2A 125.8
C26 C21 C22 124.8(8)
C26 C21 N2 118.5(8)
C22 C21 N2 116.5(8)
N1 C1 N2 106.2(7)
N1 C1 Bi1 120.8(6)
N2 C1 Bi1 133.0(6)
C23 C22 C21 114.1(9)
C23 C22 C302 122.4(9)
C21 C22 C302 123.4(9)
C24 C25 C26 120.1(11)
C24 C25 H25A 120.0
C26 C25 H25A 120.0
C16 C11 C12 123.0(9)
C16 C11 N1 119.2(8)
C12 C11 N1 117.6(8)
C24 C23 C22 122.0(11)
C24 C23 H23A 119.0
C22 C23 H23A 119.0
C2 C3 N2 107.1(7)
C2 C3 H3A 126.5
N2 C3 H3A 126.5
C23 C24 C25 121.8(12)
C23 C24 H24A 119.1
C25 C24 H24A 119.1
C402 C403 H40A 109.5
C402 C403 H40B 109.5
H40A C403 H40B 109.5
C402 C403 H40C 109.5
H40A C403 H40C 109.5
H40B C403 H40C 109.5
C403 C402 C26 114.2(8)
C403 C402 C401 110.7(8)
C26 C402 C401 110.5(7)
C403 C402 H40D 107.0
C26 C402 H40D 107.0
C401 C402 H40D 107.0
C11 C16 C15 117.1(10)
C11 C16 C202 122.2(9)
C15 C16 C202 120.4(10)
C22 C302 C301 111.8(8)
C22 C302 C303 112.2(9)
C301 C302 C303 108.5(9)
C22 C302 H30A 108.1
C301 C302 H30A 108.1
C303 C302 H30A 108.1
C14 C15 C16 120.5(12)
C14 C15 H15A 119.8
C16 C15 H15A 119.8
C501 O1 C503 111.7(7)
C503 C504 H50A 109.5
C503 C504 H50B 109.5
H50A C504 H50B 109.5
C503 C504 H50C 109.5
H50A C504 H50C 109.5
H50B C504 H50C 109.5
O1 C503 C504 109.9(8)
O1 C503 H50D 109.7
C504 C503 H50D 109.7
O1 C503 H50E 109.7
C504 C503 H50E 109.7
H50D C503 H50E 108.2
C202 C203 H20A 109.5
C202 C203 H20B 109.5
H20A C203 H20B 109.5
C202 C203 H20C 109.5
H20A C203 H20C 109.5
H20B C203 H20C 109.5
C13 C12 C11 117.1(11)
C13 C12 C102 119.2(11)
C11 C12 C102 123.6(9)
C15 C14 C13 121.2(13)
C15 C14 H14A 119.4
C13 C14 H14A 119.4
C202 C201 H20D 109.5
C202 C201 H20E 109.5
H20D C201 H20E 109.5
C202 C201 H20F 109.5
H20D C201 H20F 109.5
H20E C201 H20F 109.5
C501 C502 H50F 109.5
C501 C502 H50G 109.5
H50F C502 H50G 109.5
C501 C502 H50H 109.5
H50F C502 H50H 109.5
H50G C502 H50H 109.5
C102 C103 H10A 109.5
C102 C103 H10B 109.5
H10A C103 H10B 109.5
C102 C103 H10C 109.5
H10A C103 H10C 109.5
H10B C103 H10C 109.5
O1 C501 C502 108.8(8)
O1 C501 H50I 109.9
C502 C501 H50I 109.9
O1 C501 H50J 109.9
C502 C501 H50J 109.9
H50I C501 H50J 108.3
C14 C13 C12 121.2(13)
C14 C13 H13A 119.4
C12 C13 H13A 119.4
C302 C303 H30B 109.5
C302 C303 H30C 109.5
H30B C303 H30C 109.5
C302 C303 H30D 109.5
H30B C303 H30D 109.5
H30C C303 H30D 109.5
C12 C102 C103 114.1(9)
C12 C102 C101 108.6(9)
C103 C102 C101 109.7(8)
C12 C102 H10D 108.1
C103 C102 H10D 108.1
C101 C102 H10D 108.1
C201 C202 C203 111.9(8)
C201 C202 C16 108.9(8)
C203 C202 C16 111.0(9)
C201 C202 H20G 108.3
C203 C202 H20G 108.3
C16 C202 H20G 108.3
C402 C401 H40E 109.5
C402 C401 H40F 109.5
H40E C401 H40F 109.5
C402 C401 H40G 109.5
H40E C401 H40G 109.5
H40F C401 H40G 109.5
C302 C301 H30E 109.5
C302 C301 H30F 109.5
H30E C301 H30F 109.5
C302 C301 H30G 109.5
H30E C301 H30G 109.5
H30F C301 H30G 109.5
C102 C101 H10E 109.5
C102 C101 H10F 109.5
H10E C101 H10F 109.5
C102 C101 H10G 109.5
H10E C101 H10G 109.5
H10F C101 H10G 109.5

loop_
_geom_bond_atom_site_label_1
_geom_bond_atom_site_label_2
_geom_bond_distance
Bi1 C1 2.395(8)
Bi1 Cl3 2.437(2)
Bi1 Cl1 2.612(2)
Bi1 Cl2 2.703(2)
N2 C1 1.359(9)
N2 C3 1.394(9)
N2 C21 1.449(10)
N1 C1 1.354(9)
N1 C2 1.368(10)
N1 C11 1.433(10)
C26 C25 1.375(12)
C26 C21 1.382(11)
C26 C402 1.515(11)
C2 C3 1.330(11)
C2 H2A 0.9500
C21 C22 1.406(11)
C22 C23 1.403(13)
C22 C302 1.492(12)
C25 C24 1.371(14)
C25 H25A 0.9500
C11 C16 1.386(11)
C11 C12 1.408(12)
C23 C24 1.345(14)
C23 H23A 0.9500
C3 H3A 0.9500
C24 H24A 0.9500
C403 C402 1.512(11)
C403 H40A 0.9800
C403 H40B 0.9800
C403 H40C 0.9800
C402 C401 1.532(11)
C402 H40D 1.0000
C16 C15 1.407(14)
C16 C202 1.548(14)
C302 C301 1.534(13)
C302 C303 1.542(12)
C302 H30A 1.0000
C15 C14 1.368(15)
C15 H15A 0.9500
O1 C501 1.407(10)
O1 C503 1.421(9)
C504 C503 1.499(12)
C504 H50A 0.9800
C504 H50B 0.9800
C504 H50C 0.9800
C503 H50D 0.9900
C503 H50E 0.9900
C203 C202 1.538(12)
C203 H20A 0.9800
C203 H20B 0.9800
C203 H20C 0.9800
C12 C13 1.381(14)
C12 C102 1.523(13)
C14 C13 1.371(16)
C14 H14A 0.9500
C201 C202 1.534(13)
C201 H20D 0.9800
C201 H20E 0.9800
C201 H20F 0.9800
C502 C501 1.508(12)
C502 H50F 0.9800
C502 H50G 0.9800
C502 H50H 0.9800
C103 C102 1.528(13)
C103 H10A 0.9800
C103 H10B 0.9800
C103 H10C 0.9800
C501 H50I 0.9900
C501 H50J 0.9900
C13 H13A 0.9500
C303 H30B 0.9800
C303 H30C 0.9800
C303 H30D 0.9800
C102 C101 1.537(12)
C102 H10D 1.0000
C202 H20G 1.0000
C401 H40E 0.9800
C401 H40F 0.9800
C401 H40G 0.9800
C301 H30E 0.9800
C301 H30F 0.9800
C301 H30G 0.9800
C101 H10E 0.9800
C101 H10F 0.9800
C101 H10G 0.9800

loop_
_geom_torsion_atom_site_label_1
_geom_torsion_atom_site_label_2
_geom_torsion_atom_site_label_3
_geom_torsion_atom_site_label_4
_geom_torsion
C1 N1 C2 C3 -1.1(10)
C11 N1 C2 C3 176.1(7)
C25 C26 C21 C22 -0.2(12)
C402 C26 C21 C22 -179.3(7)
C25 C26 C21 N2 -174.7(7)
C402 C26 C21 N2 6.2(11)
C1 N2 C21 C26 -89.4(10)
C3 N2 C21 C26 89.6(9)
C1 N2 C21 C22 95.7(10)
C3 N2 C21 C22 -85.4(9)
C2 N1 C1 N2 1.3(8)
C11 N1 C1 N2 -175.8(7)
C2 N1 C1 Bi1 -180.0(5)
C11 N1 C1 Bi1 2.9(10)
C3 N2 C1 N1 -1.0(8)
C21 N2 C1 N1 178.1(7)
C3 N2 C1 Bi1 -179.5(6)
C21 N2 C1 Bi1 -0.4(12)
Cl3 Bi1 C1 N1 -178.2(5)
Cl1 Bi1 C1 N1 -88.4(5)
Cl2 Bi1 C1 N1 95.5(5)
Cl3 Bi1 C1 N2 0.1(7)
Cl1 Bi1 C1 N2 89.9(7)
Cl2 Bi1 C1 N2 -86.2(7)
C26 C21 C22 C23 -0.1(12)
N2 C21 C22 C23 174.5(7)
C26 C21 C22 C302 -177.3(8)
N2 C21 C22 C302 -2.7(11)
C21 C26 C25 C24 1.5(13)
C402 C26 C25 C24 -179.3(8)
C1 N1 C11 C16 -86.5(10)
C2 N1 C11 C16 96.7(9)
C1 N1 C11 C12 98.3(9)
C2 N1 C11 C12 -78.4(10)
C21 C22 C23 C24 -1.0(13)
C302 C22 C23 C24 176.3(9)
N1 C2 C3 N2 0.4(10)
C1 N2 C3 C2 0.4(9)
C21 N2 C3 C2 -178.8(7)
C22 C23 C24 C25 2.4(16)
C26 C25 C24 C23 -2.7(15)
C25 C26 C402 C403 -39.0(11)
C21 C26 C402 C403 140.1(8)
C25 C26 C402 C401 86.6(10)
C21 C26 C402 C401 -94.3(10)
C12 C11 C16 C15 -1.8(13)
N1 C11 C16 C15 -176.6(7)
C12 C11 C16 C202 171.4(8)
N1 C11 C16 C202 -3.5(12)
C23 C22 C302 C301 -77.5(11)
C21 C22 C302 C301 99.5(11)
C23 C22 C302 C303 44.7(12)
C21 C22 C302 C303 -138.3(9)
C11 C16 C15 C14 -0.4(14)
C202 C16 C15 C14 -173.7(10)
C501 O1 C503 C504 176.8(8)
C16 C11 C12 C13 2.5(13)
N1 C11 C12 C13 177.5(8)
C16 C11 C12 C102 -173.5(8)
N1 C11 C12 C102 1.4(13)
C16 C15 C14 C13 1.9(17)
C503 O1 C501 C502 180.0(8)
C15 C14 C13 C12 -1.1(18)
C11 C12 C13 C14 -1.1(15)
C102 C12 C13 C14 175.2(10)
C13 C12 C102 C103 42.3(13)
C11 C12 C102 C103 -141.7(9)
C13 C12 C102 C101 -80.4(12)
C11 C12 C102 C101 95.6(11)
C11 C16 C202 C201 -88.0(10)
C15 C16 C202 C201 84.9(11)
C11 C16 C202 C203 148.4(8)
C15 C16 C202 C203 -38.7(12)
